data_1568172
loop_
_publ_author_name
'Dalhoff, Rosalie'
'Schmidt, Regina'
'Steeb, Lena'
'Rabatinova, Kristina'
'Witte, Matthias'
'Teeuwen, Simon'
'Benjama&#xe2;, Salim'
'H&#xfc;ppe, Henrika'
'Hoffmann, Alexander'
'Herres-Pawlis, Sonja'

_publ_section_title
;
 The bridge towards a more stable and active side-on-peroxido
 (Cu<sub>2</sub><sup>II</sup>(&#xb5;-&#x3b7;<sup>2</sup>:&#x3b7;<sup>2</sup>-O<sub>2</sub>))
 complex as a tyrosinase model system.
;
_journal_issue 0
_journal_name_full 'Faraday discussions'
_journal_page_first 134
_journal_page_last 153
_journal_paper_doi 10.1039/d2fd00162d
_journal_volume 244
_journal_year 2023
_chemical_formula_moiety 'C42 H56 Cl2 Cu2 N10 [+ 1 C H4 O] '
_chemical_formula_sum 'C42 H56 Cl2 Cu2 N10'
_chemical_formula_weight 898.94
_space_group_crystal_system triclinic
_space_group_IT_number 2
_space_group_name_Hall '-P 1'
_space_group_name_H-M_alt 'P -1'
_atom_sites_solution_hydrogens geom
_audit_creation_method SHELXL-2018/3
_audit_update_record
;
2022-11-16 deposited with the CCDC.	2022-12-20 downloaded from the CCDC.
;
_cell_angle_alpha 89.47(3)
_cell_angle_beta 86.66(3)
_cell_angle_gamma 87.22(3)
_cell_formula_units_Z 4
_cell_length_a 16.007(3)
_cell_length_b 16.568(3)
_cell_length_c 16.630(3)
_cell_measurement_reflns_used 50163
_cell_measurement_temperature 100(2)
_cell_measurement_theta_max 68.47
_cell_measurement_theta_min 3.78
_cell_volume 4397.6(14)
_computing_cell_refinement
;
X-Area Recipe 1.36.0.0 (STOE, 2020)
;
_computing_data_collection
;
X-Area Pilatus3_SV 1.31.170.0 (STOE, 2020)
;
_computing_data_reduction
;
X-Area Integrate 1.78.3.0 (STOE, 2020)
X-Area LANA 1.83.8.0 (STOE, 2020)
;
_computing_molecular_graphics SHELXTL
_computing_publication_material
;
STOE & Cie GmbH, X-Area, software package for collecting single-crystal or
multi-domain crystal data on STOE area-detector diffractometers, for image 
processing, for the correction and scaling of reflection intensities and 
for outlier rejection, version 1.90, Darmstadt 2020
;
_computing_structure_refinement 'SHELXL-2018/3 (Sheldrick, 2018)'
_computing_structure_solution 'SHELXT 2018/2 (Sheldrick, 2018)'
_diffrn_ambient_temperature 100
_diffrn_detector Pilatus200K
_diffrn_detector_area_resol_mean 5.81
_diffrn_detector_type 'DECTRIS PILATUS 200K'
_diffrn_measured_fraction_theta_full 0.960
_diffrn_measured_fraction_theta_max 0.960
_diffrn_measurement_details ' 3584 frames, detector distance = 60 mm'
_diffrn_measurement_device 'Eulerian 4-circle diffractometer'
_diffrn_measurement_device_type 'STOE STADIVARI'
_diffrn_measurement_method 'rotation method, \w scans'
_diffrn_radiation_collimation '0.5 mm diameter'
_diffrn_radiation_monochromator 'Graded multilayer mirror'
_diffrn_radiation_polarisn_norm 270
_diffrn_radiation_probe x-ray
_diffrn_radiation_type 'Cu K\a'
_diffrn_radiation_wavelength 1.54186
_diffrn_reflns_av_R_equivalents 0.0232
_diffrn_reflns_av_unetI/netI 0.0284
_diffrn_reflns_Laue_measured_fraction_full 0.960
_diffrn_reflns_Laue_measured_fraction_max 0.960
_diffrn_reflns_limit_h_max 18
_diffrn_reflns_limit_h_min -16
_diffrn_reflns_limit_k_max 19
_diffrn_reflns_limit_k_min -10
_diffrn_reflns_limit_l_max 18
_diffrn_reflns_limit_l_min -19
_diffrn_reflns_number 52150
_diffrn_reflns_point_group_measured_fraction_full 0.960
_diffrn_reflns_point_group_measured_fraction_max 0.960
_diffrn_reflns_theta_full 64.998
_diffrn_reflns_theta_max 64.998
_diffrn_reflns_theta_min 3.783
_diffrn_source 'GeniX 3D HF Cu'
_diffrn_source_current 1.000
_diffrn_source_power 0.050
_diffrn_source_voltage 50
_exptl_absorpt_coefficient_mu 2.634
_exptl_absorpt_correction_T_max 0.7724
_exptl_absorpt_correction_T_min 0.3522
_exptl_absorpt_correction_type multi-scan
_exptl_absorpt_process_details
;
STOE X-Red32, absorption correction by Gaussian integration, analogous to
P. Coppens, "The Evaluation of Absorption and Extinction in Single-Crystal
Structure Analysis", published in: F. R. Ahmed (Editor), "Crystallographic
Computing", Munksgaard, Copenhagen (1970), 255 - 270. Afterwards scaling of
reflection intensities was performed within STOE LANA. J. Koziskova, F. Hahn,
J. Richter, J. Kozisek, Acta Chimica Slovaca, vol. 9, no. 2, 2016, pp. 136-140.
;
_exptl_crystal_colour yellow
_exptl_crystal_density_diffrn 1.358
_exptl_crystal_description block
_exptl_crystal_F_000 1880
_exptl_crystal_size_max 0.120
_exptl_crystal_size_mid 0.100
_exptl_crystal_size_min 0.060
_refine_diff_density_max 0.542
_refine_diff_density_min -0.470
_refine_diff_density_rms 0.052
_refine_ls_extinction_method none
_refine_ls_goodness_of_fit_ref 1.037
_refine_ls_hydrogen_treatment constr
_refine_ls_matrix_type full
_refine_ls_number_parameters 1033
_refine_ls_number_reflns 14394
_refine_ls_number_restraints 0
_refine_ls_restrained_S_all 1.037
_refine_ls_R_factor_all 0.0440
_refine_ls_R_factor_gt 0.0323
_refine_ls_shift/su_max 0.001
_refine_ls_shift/su_mean 0.000
_refine_ls_structure_factor_coef Fsqd
_refine_ls_weighting_details 'w=1/[\s^2^(Fo^2^)+(0.0470P)^2^+1.3493P] where P=(Fo^2^+2Fc^2^)/3'
_refine_ls_weighting_scheme calc
_refine_ls_wR_factor_gt 0.0799
_refine_ls_wR_factor_ref 0.0832
_reflns_Friedel_coverage 0.000
_reflns_number_gt 11832
_reflns_number_total 14394
_reflns_threshold_expression 'I > 2\s(I)'
_cod_data_source_file d2fd00162d2.cif
_cod_data_source_block C1
_cod_depositor_comments 'Adding full bibliography for 1568167--1568173.cif.'
_cod_original_cell_volume 4397.6(15)
_cod_database_code 1568172
_shelx_shelxl_version_number 2018/3
_shelx_space_group_comment
;
The symmetry employed for this shelxl refinement is uniquely defined
by the following loop, which should always be used as a source of
symmetry information in preference to the above space-group names.
They are only intended as comments.
;
_shelx_estimated_absorpt_t_min 0.743
_shelx_estimated_absorpt_t_max 0.858

loop_
_space_group_symop_operation_xyz
'x, y, z'
'-x, -y, -z'

loop_
_atom_site_label
_atom_site_type_symbol
_atom_site_fract_x
_atom_site_fract_y
_atom_site_fract_z
_atom_site_U_iso_or_equiv
_atom_site_adp_type
_atom_site_occupancy
_atom_site_site_symmetry_order
_atom_site_calc_flag
_atom_site_refinement_flags_posn
_atom_site_refinement_flags_adp
_atom_site_refinement_flags_occupancy
_atom_site_disorder_assembly
_atom_site_disorder_group
Cu1A Cu 0.99380(2) 0.29021(2) 0.05108(2) 0.02115(8) Uani 1 1 d . . . . .
Cu1B Cu 0.50294(2) -0.00795(2) 0.21258(2) 0.02384(9) Uani 1 1 d . . . . .
Cu1C Cu -0.02700(2) 0.79302(2) 0.44879(2) 0.02157(8) Uani 1 1 d . . . . .
Cl1 Cl 0.44664(4) 0.36422(3) 0.32497(3) 0.02520(12) Uani 1 1 d . . . . .
Cl1A Cl 0.97478(4) 0.28888(3) -0.07885(3) 0.02847(13) Uani 1 1 d . . . . .
Cl1B Cl 0.53141(4) -0.13642(3) 0.18102(3) 0.02660(13) Uani 1 1 d . . . . .
Cl1C Cl -0.04344(4) 0.79117(4) 0.58135(3) 0.02855(13) Uani 1 1 d . . . . .
N1 N 0.41252(12) 0.63250(11) 0.19630(11) 0.0202(4) Uani 1 1 d . . . . .
N1A N 1.08366(12) 0.24373(11) 0.19101(11) 0.0212(4) Uani 1 1 d . . . . .
N1B N 0.39864(13) 0.12129(12) 0.28943(12) 0.0255(4) Uani 1 1 d . . . . .
N1C N -0.08369(12) 0.74651(11) 0.29442(11) 0.0216(4) Uani 1 1 d . . . . .
C1 C 0.48829(14) 0.66008(13) 0.22929(13) 0.0203(5) Uani 1 1 d . . . . .
H1 H 0.495129 0.716667 0.209434 0.024 Uiso 1 1 calc R U . . .
C1A C 1.00785(14) 0.28236(13) 0.22831(13) 0.0202(5) Uani 1 1 d . . . . .
H1A H 1.013141 0.279021 0.287885 0.024 Uiso 1 1 calc R U . . .
C1B C 0.47240(15) 0.16336(14) 0.26273(14) 0.0258(5) Uani 1 1 d . . . . .
H1B H 0.461792 0.220889 0.279620 0.031 Uiso 1 1 calc R U . . .
N2 N 0.38655(12) 0.55627(11) 0.21093(11) 0.0208(4) Uani 1 1 d . . . . .
N2A N 1.09766(12) 0.24320(11) 0.10942(11) 0.0213(4) Uani 1 1 d . . . . .
N2B N 0.38908(12) 0.04314(11) 0.26892(11) 0.0223(4) Uani 1 1 d . . . . .
N2C N -0.10607(12) 0.73351(11) 0.37400(11) 0.0214(4) Uani 1 1 d . . . . .
C2 C 0.36271(15) 0.67351(15) 0.14531(14) 0.0261(5) Uani 1 1 d . . . . .
H2 H 0.368871 0.727236 0.126230 0.031 Uiso 1 1 calc R U . . .
C2A C 1.14544(15) 0.20257(15) 0.22802(15) 0.0292(6) Uani 1 1 d . . . . .
H2A H 1.148769 0.194645 0.284419 0.035 Uiso 1 1 calc R U . . .
C2B C 0.33399(17) 0.15032(15) 0.33831(14) 0.0316(6) Uani 1 1 d . . . . .
H2B H 0.327600 0.203030 0.360522 0.038 Uiso 1 1 calc R U . . .
C2C C -0.13543(15) 0.71115(15) 0.24595(15) 0.0286(5) Uani 1 1 d . . . . .
H2C H -0.132178 0.712158 0.188730 0.034 Uiso 1 1 calc R U . . .
N3 N 0.56169(12) 0.61227(11) 0.19814(11) 0.0207(4) Uani 1 1 d . . . . .
N3A N 0.93409(12) 0.23863(11) 0.21089(11) 0.0202(4) Uani 1 1 d . . . . .
N3B N 0.54546(13) 0.13275(12) 0.30408(12) 0.0272(4) Uani 1 1 d . . . . .
N3C N 0.06554(12) 0.74810(11) 0.29991(11) 0.0211(4) Uani 1 1 d . . . . .
C3 C 0.30183(15) 0.62293(15) 0.12646(14) 0.0276(5) Uani 1 1 d . . . . .
H3 H 0.257339 0.634532 0.092106 0.033 Uiso 1 1 calc R U . . .
C3A C 1.20208(16) 0.17455(16) 0.16949(15) 0.0312(6) Uani 1 1 d . . . . .
H3A H 1.252676 0.143672 0.176829 0.037 Uiso 1 1 calc R U . . .
C3B C 0.27991(16) 0.09023(15) 0.34978(15) 0.0307(6) Uani 1 1 d . . . . .
H3B H 0.228451 0.092502 0.381346 0.037 Uiso 1 1 calc R U . . .
C3C C -0.19343(16) 0.67358(16) 0.29457(16) 0.0328(6) Uani 1 1 d . . . . .
H3C H -0.238564 0.643700 0.278076 0.039 Uiso 1 1 calc R U . . .
N4 N 0.57488(12) 0.53371(11) 0.22122(11) 0.0212(4) Uani 1 1 d . . . . .
N4A N 0.91651(11) 0.22261(11) 0.13369(11) 0.0205(4) Uani 1 1 d . . . . .
N4B N 0.57309(13) 0.05360(11) 0.29743(12) 0.0254(4) Uani 1 1 d . . . . .
N4C N 0.07610(11) 0.74144(11) 0.38019(11) 0.0208(4) Uani 1 1 d . . . . .
C4 C 0.31851(14) 0.54981(14) 0.16849(13) 0.0222(5) Uani 1 1 d . . . . .
C4A C 1.17058(14) 0.20053(13) 0.09587(14) 0.0224(5) Uani 1 1 d . . . . .
C4B C 0.31534(14) 0.02380(15) 0.30549(14) 0.0242(5) Uani 1 1 d . . . . .
C4C C -0.17282(15) 0.68809(14) 0.37399(15) 0.0254(5) Uani 1 1 d . . . . .
N5 N 0.47170(11) 0.59368(10) 0.36164(10) 0.0163(4) Uani 1 1 d . . . . .
N5A N 0.98533(11) 0.39053(11) 0.12903(10) 0.0170(4) Uani 1 1 d . . . . .
N5B N 0.50731(11) 0.09380(10) 0.13473(11) 0.0178(4) Uani 1 1 d . . . . .
N5C N -0.02602(11) 0.89561(11) 0.37239(11) 0.0185(4) Uani 1 1 d . . . . .
C5 C 0.27170(15) 0.47327(15) 0.16946(15) 0.0272(5) Uani 1 1 d . . . . .
C5A C 1.20686(15) 0.18588(14) 0.01078(15) 0.0262(5) Uani 1 1 d . . . . .
C5B C 0.28195(15) -0.05873(15) 0.29555(15) 0.0292(6) Uani 1 1 d . . . . .
C5C C -0.21181(16) 0.65544(15) 0.45250(16) 0.0316(6) Uani 1 1 d . . . . .
C6 C 0.23769(16) 0.45470(16) 0.25594(16) 0.0342(6) Uani 1 1 d . . . . .
H6A H 0.200154 0.499675 0.275517 0.051 Uiso 1 1 calc R U . . .
H6B H 0.284529 0.447547 0.291158 0.051 Uiso 1 1 calc R U . . .
H6C H 0.206763 0.405074 0.256129 0.051 Uiso 1 1 calc R U . . .
C6A C 1.21441(16) 0.26652(15) -0.03345(15) 0.0308(6) Uani 1 1 d . . . . .
H6AA H 1.235190 0.256845 -0.089290 0.046 Uiso 1 1 calc R U . . .
H6AB H 1.253593 0.299446 -0.006604 0.046 Uiso 1 1 calc R U . . .
H6AC H 1.159311 0.295078 -0.032846 0.046 Uiso 1 1 calc R U . . .
C6B C 0.19505(16) -0.06275(18) 0.33888(18) 0.0408(7) Uani 1 1 d . . . . .
H6BA H 0.156859 -0.021576 0.316388 0.061 Uiso 1 1 calc R U . . .
H6BB H 0.199235 -0.052846 0.396483 0.061 Uiso 1 1 calc R U . . .
H6BC H 0.173512 -0.116379 0.331480 0.061 Uiso 1 1 calc R U . . .
C6C C -0.14456(18) 0.60662(16) 0.49658(18) 0.0412(7) Uani 1 1 d . . . . .
H6CA H -0.120471 0.563065 0.461717 0.062 Uiso 1 1 calc R U . . .
H6CB H -0.169859 0.583401 0.546093 0.062 Uiso 1 1 calc R U . . .
H6CC H -0.100343 0.642179 0.510138 0.062 Uiso 1 1 calc R U . . .
C7 C 0.19793(17) 0.48302(18) 0.11460(17) 0.0387(7) Uani 1 1 d . . . . .
H7A H 0.219062 0.495243 0.059553 0.058 Uiso 1 1 calc R U . . .
H7B H 0.159569 0.527304 0.134342 0.058 Uiso 1 1 calc R U . . .
H7C H 0.168085 0.432752 0.114870 0.058 Uiso 1 1 calc R U . . .
C7A C 1.29304(18) 0.14275(19) 0.01353(18) 0.0452(7) Uani 1 1 d . . . . .
H7AA H 1.317629 0.135555 -0.041439 0.068 Uiso 1 1 calc R U . . .
H7AB H 1.287419 0.089793 0.039492 0.068 Uiso 1 1 calc R U . . .
H7AC H 1.329428 0.175188 0.044310 0.068 Uiso 1 1 calc R U . . .
C7B C 0.34122(17) -0.12204(16) 0.33339(19) 0.0409(7) Uani 1 1 d . . . . .
H7BA H 0.319268 -0.175819 0.328172 0.061 Uiso 1 1 calc R U . . .
H7BB H 0.345370 -0.109823 0.390522 0.061 Uiso 1 1 calc R U . . .
H7BC H 0.396861 -0.120879 0.305619 0.061 Uiso 1 1 calc R U . . .
C7C C -0.24751(17) 0.72468(16) 0.50634(16) 0.0365(6) Uani 1 1 d . . . . .
H7CA H -0.202550 0.760073 0.518195 0.055 Uiso 1 1 calc R U . . .
H7CB H -0.271922 0.702558 0.556766 0.055 Uiso 1 1 calc R U . . .
H7CC H -0.290939 0.755765 0.478539 0.055 Uiso 1 1 calc R U . . .
C8 C 0.33027(17) 0.40252(16) 0.13894(17) 0.0356(6) Uani 1 1 d . . . . .
H8A H 0.350797 0.413508 0.083436 0.053 Uiso 1 1 calc R U . . .
H8B H 0.299536 0.352746 0.140565 0.053 Uiso 1 1 calc R U . . .
H8C H 0.377853 0.396183 0.173347 0.053 Uiso 1 1 calc R U . . .
C8A C 1.14865(17) 0.13253(16) -0.03365(17) 0.0358(6) Uani 1 1 d . . . . .
H8AA H 1.174124 0.119398 -0.087237 0.054 Uiso 1 1 calc R U . . .
H8AB H 1.094496 0.161675 -0.039093 0.054 Uiso 1 1 calc R U . . .
H8AC H 1.140249 0.082533 -0.002920 0.054 Uiso 1 1 calc R U . . .
C8B C 0.2767(2) -0.07713(18) 0.20577(17) 0.0441(7) Uani 1 1 d . . . . .
H8BA H 0.241066 -0.035257 0.180967 0.066 Uiso 1 1 calc R U . . .
H8BB H 0.252681 -0.129893 0.199853 0.066 Uiso 1 1 calc R U . . .
H8BC H 0.332990 -0.077979 0.179163 0.066 Uiso 1 1 calc R U . . .
C8C C -0.2829(2) 0.6017(2) 0.4342(2) 0.0619(10) Uani 1 1 d . . . . .
H8CA H -0.323944 0.632598 0.403262 0.093 Uiso 1 1 calc R U . . .
H8CB H -0.310080 0.582957 0.484800 0.093 Uiso 1 1 calc R U . . .
H8CC H -0.260276 0.555060 0.402730 0.093 Uiso 1 1 calc R U . . .
C9 C 0.62612(15) 0.63865(15) 0.15125(14) 0.0277(5) Uani 1 1 d . . . . .
H9 H 0.630707 0.691098 0.128338 0.033 Uiso 1 1 calc R U . . .
C9A C 0.87526(15) 0.21150(14) 0.26417(14) 0.0258(5) Uani 1 1 d . . . . .
H9A H 0.873972 0.216675 0.321074 0.031 Uiso 1 1 calc R U . . .
C9B C 0.59082(18) 0.17384(17) 0.35414(15) 0.0349(6) Uani 1 1 d . . . . .
H9B H 0.583008 0.229377 0.367706 0.042 Uiso 1 1 calc R U . . .
C9C C 0.13062(15) 0.71286(14) 0.25588(14) 0.0267(5) Uani 1 1 d . . . . .
H9C H 0.136886 0.709980 0.198809 0.032 Uiso 1 1 calc R U . . .
C10 C 0.68413(15) 0.57479(15) 0.14294(15) 0.0301(6) Uani 1 1 d . . . . .
H10 H 0.736569 0.574196 0.113052 0.036 Uiso 1 1 calc R U . . .
C10A C 0.81772(15) 0.17511(14) 0.22099(15) 0.0274(5) Uani 1 1 d . . . . .
H10A H 0.768833 0.149977 0.241744 0.033 Uiso 1 1 calc R U . . .
C10B C 0.65006(18) 0.12035(17) 0.38156(16) 0.0386(7) Uani 1 1 d . . . . .
H10B H 0.691641 0.131189 0.417975 0.046 Uiso 1 1 calc R U . . .
C10C C 0.18564(16) 0.68219(15) 0.30923(15) 0.0303(6) Uani 1 1 d . . . . .
H10C H 0.237849 0.654055 0.296773 0.036 Uiso 1 1 calc R U . . .
C11 C 0.65015(14) 0.51079(14) 0.18752(14) 0.0232(5) Uani 1 1 d . . . . .
Cu1 Cu 0.46754(2) 0.49095(2) 0.28833(2) 0.02172(8) Uani 1 1 d . . . . .
C11A C 0.84560(14) 0.18239(13) 0.13941(14) 0.0222(5) Uani 1 1 d . . . . .
C11B C 0.63757(16) 0.04609(16) 0.34540(14) 0.0295(6) Uani 1 1 d . . . . .
C11C C 0.14962(14) 0.70054(14) 0.38621(14) 0.0235(5) Uani 1 1 d . . . . .
C12 C 0.68710(15) 0.42570(15) 0.19969(15) 0.0282(5) Uani 1 1 d . . . . .
C12A C 0.80906(15) 0.15002(14) 0.06511(15) 0.0270(5) Uani 1 1 d . . . . .
C12B C 0.68451(17) -0.03437(17) 0.35610(17) 0.0387(7) Uani 1 1 d . . . . .
C12C C 0.18257(15) 0.68041(16) 0.46762(15) 0.0296(6) Uani 1 1 d . . . . .
C13 C 0.77439(17) 0.41681(17) 0.1583(2) 0.0437(7) Uani 1 1 d . . . . .
H13A H 0.771044 0.427514 0.100500 0.065 Uiso 1 1 calc R U . . .
H13B H 0.797618 0.361730 0.166506 0.065 Uiso 1 1 calc R U . . .
H13C H 0.810691 0.455475 0.181275 0.065 Uiso 1 1 calc R U . . .
C13A C 0.73903(17) 0.09338(18) 0.09037(18) 0.0417(7) Uani 1 1 d . . . . .
H13D H 0.713689 0.074169 0.042275 0.063 Uiso 1 1 calc R U . . .
H13E H 0.696199 0.122664 0.124797 0.063 Uiso 1 1 calc R U . . .
H13F H 0.762463 0.047116 0.120159 0.063 Uiso 1 1 calc R U . . .
C13B C 0.7301(2) -0.06091(18) 0.2766(2) 0.0483(8) Uani 1 1 d . . . . .
H13G H 0.689251 -0.065556 0.235412 0.072 Uiso 1 1 calc R U . . .
H13H H 0.759591 -0.113401 0.284162 0.072 Uiso 1 1 calc R U . . .
H13I H 0.770523 -0.020784 0.259384 0.072 Uiso 1 1 calc R U . . .
C13C C 0.26651(18) 0.6314(2) 0.45581(19) 0.0526(9) Uani 1 1 d . . . . .
H13J H 0.257747 0.580927 0.427997 0.079 Uiso 1 1 calc R U . . .
H13K H 0.288755 0.619159 0.508448 0.079 Uiso 1 1 calc R U . . .
H13L H 0.306478 0.663079 0.423479 0.079 Uiso 1 1 calc R U . . .
C14 C 0.69209(19) 0.40780(17) 0.29019(17) 0.0419(7) Uani 1 1 d . . . . .
H14A H 0.716085 0.352902 0.297767 0.063 Uiso 1 1 calc R U . . .
H14B H 0.635721 0.412429 0.316592 0.063 Uiso 1 1 calc R U . . .
H14C H 0.727630 0.446668 0.313915 0.063 Uiso 1 1 calc R U . . .
C14A C 0.87776(16) 0.10344(15) 0.01408(16) 0.0313(6) Uani 1 1 d . . . . .
H14D H 0.853423 0.080288 -0.032736 0.047 Uiso 1 1 calc R U . . .
H14E H 0.902692 0.059926 0.046544 0.047 Uiso 1 1 calc R U . . .
H14F H 0.921124 0.140297 -0.004211 0.047 Uiso 1 1 calc R U . . .
C14B C 0.74842(19) -0.0271(2) 0.4205(2) 0.0541(9) Uani 1 1 d . . . . .
H14G H 0.778109 -0.079573 0.427856 0.081 Uiso 1 1 calc R U . . .
H14H H 0.719257 -0.010345 0.471520 0.081 Uiso 1 1 calc R U . . .
H14I H 0.788738 0.013152 0.403342 0.081 Uiso 1 1 calc R U . . .
C14C C 0.19570(17) 0.75846(17) 0.51221(16) 0.0371(6) Uani 1 1 d . . . . .
H14J H 0.237032 0.789873 0.481380 0.056 Uiso 1 1 calc R U . . .
H14K H 0.216039 0.745434 0.565474 0.056 Uiso 1 1 calc R U . . .
H14L H 0.142470 0.790198 0.518414 0.056 Uiso 1 1 calc R U . . .
C15 C 0.63009(16) 0.36555(16) 0.16410(19) 0.0385(7) Uani 1 1 d . . . . .
H15A H 0.626378 0.376397 0.106354 0.058 Uiso 1 1 calc R U . . .
H15B H 0.574065 0.371294 0.191085 0.058 Uiso 1 1 calc R U . . .
H15C H 0.653303 0.310420 0.172044 0.058 Uiso 1 1 calc R U . . .
C15A C 0.77230(16) 0.22001(15) 0.01472(16) 0.0315(6) Uani 1 1 d . . . . .
H15D H 0.816273 0.257386 -0.000336 0.047 Uiso 1 1 calc R U . . .
H15E H 0.726892 0.248769 0.046461 0.047 Uiso 1 1 calc R U . . .
H15F H 0.750330 0.198469 -0.034081 0.047 Uiso 1 1 calc R U . . .
C15B C 0.6214(2) -0.0971(2) 0.3846(2) 0.0577(10) Uani 1 1 d . . . . .
H15G H 0.580492 -0.102750 0.343608 0.087 Uiso 1 1 calc R U . . .
H15H H 0.592237 -0.079180 0.435232 0.087 Uiso 1 1 calc R U . . .
H15I H 0.651130 -0.149279 0.393062 0.087 Uiso 1 1 calc R U . . .
C15C C 0.12011(17) 0.62958(16) 0.51685(17) 0.0363(6) Uani 1 1 d . . . . .
H15J H 0.066746 0.660696 0.525499 0.055 Uiso 1 1 calc R U . . .
H15K H 0.142589 0.615552 0.569014 0.055 Uiso 1 1 calc R U . . .
H15L H 0.111097 0.580019 0.487508 0.055 Uiso 1 1 calc R U . . .
C16 C 0.48426(13) 0.66318(13) 0.32054(13) 0.0179(5) Uani 1 1 d . . . . .
C16A C 0.99753(13) 0.37120(13) 0.20694(13) 0.0190(5) Uani 1 1 d . . . . .
C16B C 0.48833(14) 0.16463(13) 0.17252(14) 0.0216(5) Uani 1 1 d . . . . .
C16C C -0.01648(14) 0.87801(13) 0.29310(13) 0.0196(5) Uani 1 1 d . . . . .
C17 C 0.49684(15) 0.73554(13) 0.35701(14) 0.0236(5) Uani 1 1 d . . . . .
H17 H 0.506547 0.782726 0.325622 0.028 Uiso 1 1 calc R U . . .
C17A C 0.99847(15) 0.42799(14) 0.26738(13) 0.0250(5) Uani 1 1 d . . . . .
H17A H 1.007347 0.411821 0.321294 0.030 Uiso 1 1 calc R U . . .
C17B C 0.48441(15) 0.23809(14) 0.13255(15) 0.0276(5) Uani 1 1 d . . . . .
H17B H 0.468730 0.286404 0.161086 0.033 Uiso 1 1 calc R U . . .
C17C C -0.01279(15) 0.93587(14) 0.23289(14) 0.0258(5) Uani 1 1 d . . . . .
H17C H -0.006385 0.920682 0.177844 0.031 Uiso 1 1 calc R U . . .
C18 C 0.49506(16) 0.73821(14) 0.43993(14) 0.0273(5) Uani 1 1 d . . . . .
H18 H 0.502561 0.787418 0.466880 0.033 Uiso 1 1 calc R U . . .
C18A C 0.98624(16) 0.50855(15) 0.24764(14) 0.0286(5) Uani 1 1 d . . . . .
H18A H 0.986392 0.549019 0.287720 0.034 Uiso 1 1 calc R U . . .
C18B C 0.50350(16) 0.24028(14) 0.05102(15) 0.0290(6) Uani 1 1 d . . . . .
H18B H 0.502688 0.290185 0.022422 0.035 Uiso 1 1 calc R U . . .
C18C C -0.01860(16) 1.01616(15) 0.25445(14) 0.0286(5) Uani 1 1 d . . . . .
H18C H -0.016356 1.057469 0.214499 0.034 Uiso 1 1 calc R U . . .
C19 C 0.48215(15) 0.66784(14) 0.48292(14) 0.0244(5) Uani 1 1 d . . . . .
H19 H 0.481397 0.668065 0.540079 0.029 Uiso 1 1 calc R U . . .
C19A C 0.97377(15) 0.52924(14) 0.16853(14) 0.0241(5) Uani 1 1 d . . . . .
H19A H 0.965606 0.584443 0.153695 0.029 Uiso 1 1 calc R U . . .
C19B C 0.52384(15) 0.16870(13) 0.01154(14) 0.0244(5) Uani 1 1 d . . . . .
H19B H 0.537357 0.168658 -0.044846 0.029 Uiso 1 1 calc R U . . .
C19C C -0.02774(15) 1.03540(14) 0.33501(14) 0.0252(5) Uani 1 1 d . . . . .
H19C H -0.031272 1.090413 0.351029 0.030 Uiso 1 1 calc R U . . .
C20 C 0.47026(13) 0.59664(13) 0.44248(13) 0.0175(4) Uani 1 1 d . . . . .
C20A C 0.97312(13) 0.46939(13) 0.11043(13) 0.0181(5) Uani 1 1 d . . . . .
C20B C 0.52446(13) 0.09614(13) 0.05501(13) 0.0172(4) Uani 1 1 d . . . . .
C20C C -0.03181(13) 0.97413(13) 0.39314(13) 0.0189(5) Uani 1 1 d . . . . .
C21 C 0.45765(13) 0.51967(12) 0.48868(13) 0.0175(4) Uani 1 1 d . . . . .
H21A H 0.428497 0.481749 0.455599 0.021 Uiso 1 1 calc R U . . .
H21B H 0.421982 0.531197 0.538276 0.021 Uiso 1 1 calc R U . . .
C21A C 0.95897(13) 0.49081(13) 0.02408(12) 0.0180(5) Uani 1 1 d . . . . .
H21C H 0.919594 0.538667 0.022329 0.022 Uiso 1 1 calc R U . . .
H21D H 0.932857 0.445354 -0.001510 0.022 Uiso 1 1 calc R U . . .
C21B C 0.54131(13) 0.01698(12) 0.01265(13) 0.0170(4) Uani 1 1 d . . . . .
H21E H 0.569353 -0.022109 0.048886 0.020 Uiso 1 1 calc R U . . .
H21F H 0.579276 0.024678 -0.035668 0.020 Uiso 1 1 calc R U . . .
C21C C -0.04217(13) 0.99462(14) 0.48116(13) 0.0196(5) Uani 1 1 d . . . . .
H21G H -0.071737 0.951025 0.510271 0.024 Uiso 1 1 calc R U . . .
H21H H -0.077362 1.045183 0.487833 0.024 Uiso 1 1 calc R U . . .
C1C C -0.00925(14) 0.78961(13) 0.27019(13) 0.0210(5) Uani 1 1 d . . . . .
H1C H -0.003165 0.787675 0.210046 0.025 Uiso 1 1 calc R U . . .

loop_
_atom_site_aniso_label
_atom_site_aniso_U_11
_atom_site_aniso_U_22
_atom_site_aniso_U_33
_atom_site_aniso_U_23
_atom_site_aniso_U_13
_atom_site_aniso_U_12
Cu1A 0.02454(18) 0.02406(18) 0.01494(17) 0.00094(13) -0.00230(13) -0.00069(14)
Cu1B 0.02992(19) 0.01854(17) 0.02294(18) -0.00120(13) -0.00172(14) 0.00030(14)
Cu1C 0.02585(18) 0.02434(18) 0.01451(17) -0.00027(13) -0.00083(13) -0.00147(14)
Cl1 0.0369(3) 0.0156(3) 0.0239(3) 0.0003(2) -0.0069(2) -0.0039(2)
Cl1A 0.0437(3) 0.0286(3) 0.0138(3) -0.0020(2) -0.0019(2) -0.0076(3)
Cl1B 0.0411(3) 0.0172(3) 0.0209(3) 0.0025(2) 0.0006(2) 0.0012(2)
Cl1C 0.0395(3) 0.0324(3) 0.0143(3) 0.0033(2) -0.0028(2) -0.0061(3)
N1 0.0254(10) 0.0183(10) 0.0171(9) 0.0034(7) -0.0029(8) -0.0010(8)
N1A 0.0218(10) 0.0244(10) 0.0169(10) 0.0021(8) 0.0003(8) 0.0032(8)
N1B 0.0315(11) 0.0224(10) 0.0221(10) -0.0048(8) 0.0029(8) 0.0001(9)
N1C 0.0260(10) 0.0223(10) 0.0170(10) -0.0041(8) -0.0033(8) -0.0015(8)
C1 0.0242(12) 0.0161(11) 0.0207(12) 0.0030(9) -0.0005(9) -0.0015(9)
C1A 0.0238(12) 0.0241(12) 0.0125(11) 0.0019(9) -0.0006(9) 0.0013(9)
C1B 0.0343(14) 0.0190(12) 0.0241(13) -0.0066(10) -0.0010(10) -0.0018(10)
N2 0.0227(10) 0.0207(10) 0.0191(10) 0.0001(8) -0.0026(8) -0.0020(8)
N2A 0.0225(10) 0.0237(10) 0.0174(10) -0.0005(8) 0.0013(8) 0.0001(8)
N2B 0.0250(10) 0.0197(10) 0.0219(10) -0.0028(8) 0.0005(8) 0.0001(8)
N2C 0.0237(10) 0.0221(10) 0.0186(10) -0.0032(8) -0.0007(8) -0.0041(8)
C2 0.0318(13) 0.0258(13) 0.0199(12) 0.0065(10) -0.0015(10) 0.0062(10)
C2A 0.0282(13) 0.0357(14) 0.0235(13) 0.0078(11) -0.0048(10) 0.0043(11)
C2B 0.0416(15) 0.0311(14) 0.0203(13) -0.0053(10) 0.0034(11) 0.0109(12)
C2C 0.0306(14) 0.0320(14) 0.0239(13) -0.0110(10) -0.0070(10) 0.0009(11)
N3 0.0243(10) 0.0191(10) 0.0184(10) 0.0015(8) 0.0012(8) -0.0028(8)
N3A 0.0221(10) 0.0209(10) 0.0172(10) 0.0045(7) 0.0000(8) 0.0015(8)
N3B 0.0365(12) 0.0249(11) 0.0210(10) -0.0069(8) -0.0034(9) -0.0057(9)
N3C 0.0244(10) 0.0203(10) 0.0183(10) -0.0025(8) 0.0006(8) -0.0004(8)
C3 0.0273(13) 0.0329(14) 0.0227(13) 0.0037(10) -0.0067(10) 0.0044(11)
C3A 0.0259(13) 0.0375(15) 0.0291(14) 0.0058(11) -0.0010(11) 0.0091(11)
C3B 0.0308(14) 0.0348(15) 0.0244(13) 0.0029(11) 0.0073(10) 0.0075(11)
C3C 0.0269(13) 0.0358(15) 0.0368(15) -0.0133(12) -0.0051(11) -0.0064(11)
N4 0.0229(10) 0.0186(10) 0.0219(10) -0.0002(8) 0.0002(8) -0.0017(8)
N4A 0.0207(10) 0.0231(10) 0.0177(10) 0.0020(8) -0.0014(8) -0.0004(8)
N4B 0.0308(11) 0.0233(10) 0.0230(10) -0.0004(8) -0.0054(8) -0.0075(9)
N4C 0.0212(10) 0.0236(10) 0.0175(10) 0.0003(8) -0.0010(8) -0.0005(8)
C4 0.0199(12) 0.0279(13) 0.0185(12) -0.0020(9) -0.0018(9) 0.0033(10)
C4A 0.0202(12) 0.0199(12) 0.0269(13) 0.0025(9) 0.0003(9) -0.0006(9)
C4B 0.0232(12) 0.0310(13) 0.0178(12) 0.0058(10) -0.0019(9) 0.0030(10)
C4C 0.0226(12) 0.0231(12) 0.0305(14) -0.0078(10) 0.0009(10) -0.0018(10)
N5 0.0158(9) 0.0154(9) 0.0175(9) 0.0031(7) 0.0002(7) -0.0001(7)
N5A 0.0163(9) 0.0208(10) 0.0137(9) 0.0010(7) 0.0007(7) -0.0002(7)
N5B 0.0194(9) 0.0154(9) 0.0190(10) -0.0018(7) -0.0028(7) -0.0015(7)
N5C 0.0185(9) 0.0221(10) 0.0150(9) -0.0011(7) -0.0022(7) -0.0006(8)
C5 0.0242(13) 0.0307(13) 0.0277(13) -0.0019(10) -0.0098(10) -0.0023(10)
C5A 0.0220(12) 0.0286(13) 0.0271(13) -0.0031(10) 0.0031(10) 0.0029(10)
C5B 0.0239(13) 0.0310(14) 0.0318(14) 0.0063(11) 0.0041(10) -0.0012(10)
C5C 0.0286(13) 0.0303(14) 0.0358(15) -0.0048(11) 0.0061(11) -0.0089(11)
C6 0.0314(14) 0.0363(15) 0.0360(15) 0.0029(12) -0.0052(11) -0.0097(12)
C6A 0.0325(14) 0.0371(15) 0.0229(13) -0.0008(11) 0.0031(10) -0.0095(11)
C6B 0.0246(14) 0.0466(17) 0.0503(18) 0.0074(14) 0.0054(12) -0.0030(12)
C6C 0.0499(18) 0.0249(14) 0.0467(17) 0.0085(12) 0.0132(14) -0.0015(12)
C7 0.0298(14) 0.0466(17) 0.0415(16) 0.0006(13) -0.0160(12) -0.0044(12)
C7A 0.0348(16) 0.059(2) 0.0385(17) -0.0020(14) 0.0076(13) 0.0158(14)
C7B 0.0300(14) 0.0309(15) 0.0604(19) 0.0175(13) 0.0065(13) -0.0011(12)
C7C 0.0369(15) 0.0379(15) 0.0333(15) -0.0016(12) 0.0082(12) 0.0007(12)
C8 0.0336(15) 0.0332(15) 0.0416(16) -0.0110(12) -0.0124(12) -0.0026(12)
C8A 0.0408(16) 0.0293(14) 0.0370(15) -0.0090(11) 0.0052(12) -0.0033(12)
C8B 0.0549(19) 0.0418(17) 0.0371(16) -0.0031(13) -0.0010(14) -0.0192(14)
C8C 0.058(2) 0.070(2) 0.060(2) -0.0146(18) 0.0146(17) -0.0443(19)
C9 0.0291(13) 0.0289(13) 0.0257(13) 0.0036(10) 0.0011(10) -0.0096(11)
C9A 0.0322(13) 0.0264(13) 0.0178(12) 0.0062(10) 0.0033(10) 0.0030(10)
C9B 0.0480(17) 0.0351(15) 0.0232(13) -0.0064(11) -0.0028(12) -0.0160(13)
C9C 0.0301(13) 0.0284(13) 0.0211(12) -0.0066(10) 0.0053(10) -0.0018(10)
C10 0.0248(13) 0.0347(14) 0.0304(14) -0.0022(11) 0.0054(10) -0.0060(11)
C10A 0.0256(13) 0.0250(13) 0.0310(14) 0.0083(10) 0.0035(10) -0.0034(10)
C10B 0.0441(16) 0.0488(17) 0.0259(14) 0.0020(12) -0.0115(12) -0.0206(14)
C10C 0.0255(13) 0.0317(14) 0.0327(14) -0.0038(11) 0.0009(11) 0.0050(11)
C11 0.0208(12) 0.0280(13) 0.0213(12) -0.0064(10) -0.0019(9) -0.0039(10)
Cu1 0.02653(18) 0.01630(17) 0.02265(18) 0.00200(13) -0.00357(14) -0.00222(13)
C11A 0.0196(12) 0.0191(12) 0.0275(13) 0.0046(9) -0.0005(9) 0.0015(9)
C11B 0.0317(14) 0.0367(15) 0.0218(13) 0.0074(11) -0.0064(10) -0.0151(11)
C11C 0.0213(12) 0.0210(12) 0.0281(13) -0.0003(10) 0.0005(10) -0.0009(9)
C12 0.0227(13) 0.0268(13) 0.0345(14) -0.0072(11) 0.0014(10) 0.0009(10)
C12A 0.0251(13) 0.0233(13) 0.0334(14) 0.0046(10) -0.0049(10) -0.0061(10)
C12B 0.0378(16) 0.0363(15) 0.0449(17) 0.0161(13) -0.0210(13) -0.0136(12)
C12C 0.0224(13) 0.0363(14) 0.0295(14) 0.0051(11) -0.0019(10) 0.0044(11)
C13 0.0273(15) 0.0373(16) 0.065(2) -0.0078(14) 0.0066(14) 0.0029(12)
C13A 0.0333(15) 0.0473(18) 0.0461(17) 0.0033(14) -0.0052(13) -0.0169(13)
C13B 0.0467(18) 0.0348(16) 0.064(2) 0.0057(14) -0.0184(16) 0.0052(14)
C13C 0.0326(16) 0.078(2) 0.0445(18) 0.0096(16) -0.0028(13) 0.0246(16)
C14 0.0495(18) 0.0336(15) 0.0416(17) -0.0020(12) -0.0070(14) 0.0133(13)
C14A 0.0340(14) 0.0230(13) 0.0379(15) -0.0047(11) -0.0072(11) -0.0036(11)
C14B 0.0428(18) 0.066(2) 0.058(2) 0.0237(17) -0.0300(15) -0.0211(16)
C14C 0.0353(15) 0.0500(17) 0.0278(14) 0.0058(12) -0.0091(11) -0.0142(13)
C15 0.0289(14) 0.0302(15) 0.0564(19) -0.0143(13) 0.0000(13) -0.0008(11)
C15A 0.0318(14) 0.0336(14) 0.0296(14) 0.0005(11) -0.0094(11) 0.0032(11)
C15B 0.054(2) 0.051(2) 0.073(2) 0.0359(17) -0.0342(17) -0.0252(16)
C15C 0.0369(15) 0.0346(15) 0.0375(16) 0.0137(12) -0.0059(12) 0.0008(12)
C16 0.0159(11) 0.0184(11) 0.0193(11) 0.0025(9) -0.0009(9) 0.0002(9)
C16A 0.0183(11) 0.0236(12) 0.0150(11) 0.0038(9) -0.0001(9) 0.0002(9)
C16B 0.0239(12) 0.0176(11) 0.0233(12) -0.0030(9) -0.0011(9) -0.0024(9)
C16C 0.0198(11) 0.0237(12) 0.0155(11) -0.0030(9) -0.0031(9) 0.0006(9)
C17 0.0307(13) 0.0155(11) 0.0248(12) 0.0045(9) -0.0024(10) -0.0021(10)
C17A 0.0316(13) 0.0312(13) 0.0122(11) 0.0008(9) -0.0003(9) -0.0021(10)
C17B 0.0324(14) 0.0169(12) 0.0338(14) -0.0054(10) -0.0047(11) -0.0005(10)
C17C 0.0349(14) 0.0288(13) 0.0141(11) -0.0017(9) -0.0041(10) -0.0012(11)
C18 0.0397(15) 0.0180(12) 0.0245(13) -0.0019(10) -0.0044(11) -0.0017(10)
C18A 0.0382(14) 0.0285(13) 0.0192(12) -0.0051(10) 0.0016(10) -0.0050(11)
C18B 0.0380(14) 0.0179(12) 0.0318(14) 0.0037(10) -0.0078(11) -0.0035(10)
C18C 0.0370(14) 0.0285(13) 0.0210(13) 0.0050(10) -0.0068(10) -0.0016(11)
C19 0.0318(13) 0.0210(12) 0.0206(12) 0.0023(9) -0.0036(10) -0.0014(10)
C19A 0.0303(13) 0.0219(12) 0.0197(12) 0.0000(9) 0.0015(10) -0.0030(10)
C19B 0.0307(13) 0.0191(12) 0.0239(12) 0.0019(9) -0.0041(10) -0.0051(10)
C19C 0.0315(13) 0.0226(12) 0.0222(13) -0.0003(10) -0.0080(10) -0.0004(10)
C20 0.0136(10) 0.0185(11) 0.0203(11) 0.0035(9) -0.0020(8) 0.0009(8)
C20A 0.0152(11) 0.0212(12) 0.0178(11) 0.0026(9) 0.0007(8) -0.0018(9)
C20B 0.0145(10) 0.0177(11) 0.0199(11) -0.0016(9) -0.0032(9) -0.0026(8)
C20C 0.0178(11) 0.0209(12) 0.0183(11) -0.0037(9) -0.0044(9) 0.0002(9)
C21 0.0168(11) 0.0163(11) 0.0192(11) 0.0039(9) -0.0002(9) -0.0010(9)
C21A 0.0174(11) 0.0213(12) 0.0151(11) 0.0018(9) -0.0003(9) 0.0004(9)
C21B 0.0188(11) 0.0158(11) 0.0164(11) -0.0013(8) 0.0005(9) -0.0024(9)
C21C 0.0198(12) 0.0226(12) 0.0166(11) -0.0029(9) -0.0035(9) 0.0018(9)
C1C 0.0266(12) 0.0233(12) 0.0134(11) -0.0016(9) -0.0028(9) -0.0027(10)

loop_
_atom_type_symbol
_atom_type_description
_atom_type_scat_dispersion_real
_atom_type_scat_dispersion_imag
_atom_type_scat_source
C C 0.0181 0.0091 'International Tables Vol C Tables 4.2.6.8 and 6.1.1.4'
H H 0.0000 0.0000 'International Tables Vol C Tables 4.2.6.8 and 6.1.1.4'
N N 0.0311 0.0180 'International Tables Vol C Tables 4.2.6.8 and 6.1.1.4'
Cl Cl 0.3639 0.7018 'International Tables Vol C Tables 4.2.6.8 and 6.1.1.4'
Cu Cu -1.9646 0.5888 'International Tables Vol C Tables 4.2.6.8 and 6.1.1.4'

loop_
_geom_angle_atom_site_label_1
_geom_angle_atom_site_label_2
_geom_angle_atom_site_label_3
_geom_angle
_geom_angle_site_symmetry_1
_geom_angle_site_symmetry_3
_geom_angle_publ_flag
N2A Cu1A N5A 90.00(7) . . ?
N2A Cu1A N4A 88.10(7) . . ?
N5A Cu1A N4A 91.30(7) . . ?
N2A Cu1A Cl1A 127.34(6) . . ?
N5A Cu1A Cl1A 128.00(5) . . ?
N4A Cu1A Cl1A 120.58(6) . . ?
N5B Cu1B N2B 88.92(8) . . ?
N5B Cu1B N4B 90.04(7) . . ?
N2B Cu1B N4B 89.68(8) . . ?
N5B Cu1B Cl1B 127.64(5) . . ?
N2B Cu1B Cl1B 127.05(6) . . ?
N4B Cu1B Cl1B 122.00(6) . . ?
N4C Cu1C N2C 88.30(8) . . ?
N4C Cu1C N5C 89.65(7) . . ?
N2C Cu1C N5C 91.75(8) . . ?
N4C Cu1C Cl1C 125.67(6) . . ?
N2C Cu1C Cl1C 122.92(6) . . ?
N5C Cu1C Cl1C 127.29(6) . . ?
C2 N1 N2 111.52(19) . . ?
C2 N1 C1 127.0(2) . . ?
N2 N1 C1 121.36(17) . . ?
C2A N1A N2A 111.62(18) . . ?
C2A N1A C1A 127.44(19) . . ?
N2A N1A C1A 120.88(17) . . ?
C2B N1B N2B 111.7(2) . . ?
C2B N1B C1B 126.8(2) . . ?
N2B N1B C1B 121.51(18) . . ?
C2C N1C N2C 111.6(2) . . ?
C2C N1C C1C 127.2(2) . . ?
N2C N1C C1C 121.14(18) . . ?
N1 C1 N3 110.81(18) . . ?
N1 C1 C16 113.82(18) . . ?
N3 C1 C16 111.31(17) . . ?
N1 C1 H1 106.8 . . ?
N3 C1 H1 106.8 . . ?
C16 C1 H1 106.8 . . ?
N1A C1A N3A 111.21(18) . . ?
N1A C1A C16A 112.89(18) . . ?
N3A C1A C16A 111.81(18) . . ?
N1A C1A H1A 106.8 . . ?
N3A C1A H1A 106.8 . . ?
C16A C1A H1A 106.8 . . ?
N1B C1B N3B 111.01(19) . . ?
N1B C1B C16B 113.60(19) . . ?
N3B C1B C16B 112.29(19) . . ?
N1B C1B H1B 106.5 . . ?
N3B C1B H1B 106.5 . . ?
C16B C1B H1B 106.5 . . ?
C4 N2 N1 105.70(17) . . ?
C4 N2 Cu1 143.03(16) . . ?
N1 N2 Cu1 111.25(13) . . ?
C4A N2A N1A 105.17(18) . . ?
C4A N2A Cu1A 142.00(16) . . ?
N1A N2A Cu1A 111.77(13) . . ?
C4B N2B N1B 105.07(19) . . ?
C4B N2B Cu1B 142.98(16) . . ?
N1B N2B Cu1B 110.39(14) . . ?
C4C N2C N1C 105.13(18) . . ?
C4C N2C Cu1C 143.92(16) . . ?
N1C N2C Cu1C 110.93(14) . . ?
N1 C2 C3 107.0(2) . . ?
N1 C2 H2 126.5 . . ?
C3 C2 H2 126.5 . . ?
N1A C2A C3A 107.2(2) . . ?
N1A C2A H2A 126.4 . . ?
C3A C2A H2A 126.4 . . ?
N1B C2B C3B 107.2(2) . . ?
N1B C2B H2B 126.4 . . ?
C3B C2B H2B 126.4 . . ?
N1C C2C C3C 107.0(2) . . ?
N1C C2C H2C 126.5 . . ?
C3C C2C H2C 126.5 . . ?
C9 N3 N4 112.01(19) . . ?
C9 N3 C1 126.83(19) . . ?
N4 N3 C1 120.93(18) . . ?
C9A N3A N4A 111.65(19) . . ?
C9A N3A C1A 127.3(2) . . ?
N4A N3A C1A 121.03(18) . . ?
C9B N3B N4B 112.0(2) . . ?
C9B N3B C1B 127.1(2) . . ?
N4B N3B C1B 120.87(18) . . ?
C9C N3C N4C 111.77(18) . . ?
C9C N3C C1C 127.45(19) . . ?
N4C N3C C1C 120.78(17) . . ?
C2 C3 C4 106.1(2) . . ?
C2 C3 H3 127.0 . . ?
C4 C3 H3 127.0 . . ?
C2A C3A C4A 106.1(2) . . ?
C2A C3A H3A 127.0 . . ?
C4A C3A H3A 127.0 . . ?
C2B C3B C4B 106.2(2) . . ?
C2B C3B H3B 126.9 . . ?
C4B C3B H3B 126.9 . . ?
C2C C3C C4C 106.0(2) . . ?
C2C C3C H3C 127.0 . . ?
C4C C3C H3C 127.0 . . ?
C11 N4 N3 105.21(18) . . ?
C11 N4 Cu1 143.50(16) . . ?
N3 N4 Cu1 111.06(13) . . ?
C11A N4A N3A 105.52(18) . . ?
C11A N4A Cu1A 142.41(16) . . ?
N3A N4A Cu1A 110.21(14) . . ?
C11B N4B N3B 104.77(19) . . ?
C11B N4B Cu1B 144.48(17) . . ?
N3B N4B Cu1B 110.65(14) . . ?
C11C N4C N3C 105.30(18) . . ?
C11C N4C Cu1C 142.89(16) . . ?
N3C N4C Cu1C 111.75(13) . . ?
N2 C4 C3 109.7(2) . . ?
N2 C4 C5 121.4(2) . . ?
C3 C4 C5 128.9(2) . . ?
N2A C4A C3A 109.9(2) . . ?
N2A C4A C5A 120.7(2) . . ?
C3A C4A C5A 129.3(2) . . ?
N2B C4B C3B 109.8(2) . . ?
N2B C4B C5B 120.8(2) . . ?
C3B C4B C5B 129.3(2) . . ?
N2C C4C C3C 110.2(2) . . ?
N2C C4C C5C 120.6(2) . . ?
C3C C4C C5C 129.0(2) . . ?
C20 N5 C16 117.43(18) . . ?
C20 N5 Cu1 127.97(14) . . ?
C16 N5 Cu1 114.34(14) . . ?
C20A N5A C16A 117.53(19) . . ?
C20A N5A Cu1A 128.50(14) . . ?
C16A N5A Cu1A 113.90(14) . . ?
C20B N5B C16B 117.59(19) . . ?
C20B N5B Cu1B 128.81(14) . . ?
C16B N5B Cu1B 113.60(15) . . ?
C20C N5C C16C 117.63(19) . . ?
C20C N5C Cu1C 128.27(15) . . ?
C16C N5C Cu1C 114.08(14) . . ?
C4 C5 C7 109.8(2) . . ?
C4 C5 C8 110.0(2) . . ?
C7 C5 C8 108.9(2) . . ?
C4 C5 C6 109.8(2) . . ?
C7 C5 C6 109.0(2) . . ?
C8 C5 C6 109.3(2) . . ?
C4A C5A C7A 109.5(2) . . ?
C4A C5A C6A 109.51(19) . . ?
C7A C5A C6A 109.8(2) . . ?
C4A C5A C8A 109.3(2) . . ?
C7A C5A C8A 109.2(2) . . ?
C6A C5A C8A 109.5(2) . . ?
C4B C5B C6B 110.0(2) . . ?
C4B C5B C8B 110.0(2) . . ?
C6B C5B C8B 109.9(2) . . ?
C4B C5B C7B 109.0(2) . . ?
C6B C5B C7B 108.5(2) . . ?
C8B C5B C7B 109.4(2) . . ?
C4C C5C C8C 109.3(2) . . ?
C4C C5C C7C 110.6(2) . . ?
C8C C5C C7C 108.6(2) . . ?
C4C C5C C6C 109.1(2) . . ?
C8C C5C C6C 110.1(3) . . ?
C7C C5C C6C 109.2(2) . . ?
C5 C6 H6A 109.5 . . ?
C5 C6 H6B 109.5 . . ?
H6A C6 H6B 109.5 . . ?
C5 C6 H6C 109.5 . . ?
H6A C6 H6C 109.5 . . ?
H6B C6 H6C 109.5 . . ?
C5A C6A H6AA 109.5 . . ?
C5A C6A H6AB 109.5 . . ?
H6AA C6A H6AB 109.5 . . ?
C5A C6A H6AC 109.5 . . ?
H6AA C6A H6AC 109.5 . . ?
H6AB C6A H6AC 109.5 . . ?
C5B C6B H6BA 109.5 . . ?
C5B C6B H6BB 109.5 . . ?
H6BA C6B H6BB 109.5 . . ?
C5B C6B H6BC 109.5 . . ?
H6BA C6B H6BC 109.5 . . ?
H6BB C6B H6BC 109.5 . . ?
C5C C6C H6CA 109.5 . . ?
C5C C6C H6CB 109.5 . . ?
H6CA C6C H6CB 109.5 . . ?
C5C C6C H6CC 109.5 . . ?
H6CA C6C H6CC 109.5 . . ?
H6CB C6C H6CC 109.5 . . ?
C5 C7 H7A 109.5 . . ?
C5 C7 H7B 109.5 . . ?
H7A C7 H7B 109.5 . . ?
C5 C7 H7C 109.5 . . ?
H7A C7 H7C 109.5 . . ?
H7B C7 H7C 109.5 . . ?
C5A C7A H7AA 109.5 . . ?
C5A C7A H7AB 109.5 . . ?
H7AA C7A H7AB 109.5 . . ?
C5A C7A H7AC 109.5 . . ?
H7AA C7A H7AC 109.5 . . ?
H7AB C7A H7AC 109.5 . . ?
C5B C7B H7BA 109.5 . . ?
C5B C7B H7BB 109.5 . . ?
H7BA C7B H7BB 109.5 . . ?
C5B C7B H7BC 109.5 . . ?
H7BA C7B H7BC 109.5 . . ?
H7BB C7B H7BC 109.5 . . ?
C5C C7C H7CA 109.5 . . ?
C5C C7C H7CB 109.5 . . ?
H7CA C7C H7CB 109.5 . . ?
C5C C7C H7CC 109.5 . . ?
H7CA C7C H7CC 109.5 . . ?
H7CB C7C H7CC 109.5 . . ?
C5 C8 H8A 109.5 . . ?
C5 C8 H8B 109.5 . . ?
H8A C8 H8B 109.5 . . ?
C5 C8 H8C 109.5 . . ?
H8A C8 H8C 109.5 . . ?
H8B C8 H8C 109.5 . . ?
C5A C8A H8AA 109.5 . . ?
C5A C8A H8AB 109.5 . . ?
H8AA C8A H8AB 109.5 . . ?
C5A C8A H8AC 109.5 . . ?
H8AA C8A H8AC 109.5 . . ?
H8AB C8A H8AC 109.5 . . ?
C5B C8B H8BA 109.5 . . ?
C5B C8B H8BB 109.5 . . ?
H8BA C8B H8BB 109.5 . . ?
C5B C8B H8BC 109.5 . . ?
H8BA C8B H8BC 109.5 . . ?
H8BB C8B H8BC 109.5 . . ?
C5C C8C H8CA 109.5 . . ?
C5C C8C H8CB 109.5 . . ?
H8CA C8C H8CB 109.5 . . ?
C5C C8C H8CC 109.5 . . ?
H8CA C8C H8CC 109.5 . . ?
H8CB C8C H8CC 109.5 . . ?
N3 C9 C10 106.5(2) . . ?
N3 C9 H9 126.7 . . ?
C10 C9 H9 126.7 . . ?
N3A C9A C10A 107.1(2) . . ?
N3A C9A H9A 126.5 . . ?
C10A C9A H9A 126.5 . . ?
N3B C9B C10B 106.7(2) . . ?
N3B C9B H9B 126.7 . . ?
C10B C9B H9B 126.7 . . ?
N3C C9C C10C 106.7(2) . . ?
N3C C9C H9C 126.7 . . ?
C10C C9C H9C 126.7 . . ?
C9 C10 C11 106.1(2) . . ?
C9 C10 H10 127.0 . . ?
C11 C10 H10 127.0 . . ?
C9A C10A C11A 106.1(2) . . ?
C9A C10A H10A 127.0 . . ?
C11A C10A H10A 127.0 . . ?
C9B C10B C11B 106.4(2) . . ?
C9B C10B H10B 126.8 . . ?
C11B C10B H10B 126.8 . . ?
C9C C10C C11C 106.2(2) . . ?
C9C C10C H10C 126.9 . . ?
C11C C10C H10C 126.9 . . ?
N4 C11 C10 110.2(2) . . ?
N4 C11 C12 120.9(2) . . ?
C10 C11 C12 128.9(2) . . ?
N5 Cu1 N2 90.28(7) . . ?
N5 Cu1 N4 87.31(7) . . ?
N2 Cu1 N4 90.53(7) . . ?
N5 Cu1 Cl1 128.71(5) . . ?
N2 Cu1 Cl1 121.94(6) . . ?
N4 Cu1 Cl1 126.49(6) . . ?
N4A C11A C10A 109.7(2) . . ?
N4A C11A C12A 120.8(2) . . ?
C10A C11A C12A 129.5(2) . . ?
N4B C11B C10B 110.1(2) . . ?
N4B C11B C12B 121.1(2) . . ?
C10B C11B C12B 128.8(2) . . ?
N4C C11C C10C 110.1(2) . . ?
N4C C11C C12C 120.8(2) . . ?
C10C C11C C12C 129.2(2) . . ?
C11 C12 C13 110.1(2) . . ?
C11 C12 C15 109.0(2) . . ?
C13 C12 C15 109.7(2) . . ?
C11 C12 C14 109.7(2) . . ?
C13 C12 C14 109.5(2) . . ?
C15 C12 C14 108.7(2) . . ?
C11A C12A C14A 109.6(2) . . ?
C11A C12A C13A 109.4(2) . . ?
C14A C12A C13A 109.5(2) . . ?
C11A C12A C15A 110.2(2) . . ?
C14A C12A C15A 109.2(2) . . ?
C13A C12A C15A 108.9(2) . . ?
C11B C12B C13B 110.3(2) . . ?
C11B C12B C14B 109.7(2) . . ?
C13B C12B C14B 109.4(3) . . ?
C11B C12B C15B 108.6(2) . . ?
C13B C12B C15B 110.2(3) . . ?
C14B C12B C15B 108.6(2) . . ?
C11C C12C C14C 109.4(2) . . ?
C11C C12C C15C 109.9(2) . . ?
C14C C12C C15C 109.8(2) . . ?
C11C C12C C13C 109.1(2) . . ?
C14C C12C C13C 109.6(2) . . ?
C15C C12C C13C 108.9(2) . . ?
C12 C13 H13A 109.5 . . ?
C12 C13 H13B 109.5 . . ?
H13A C13 H13B 109.5 . . ?
C12 C13 H13C 109.5 . . ?
H13A C13 H13C 109.5 . . ?
H13B C13 H13C 109.5 . . ?
C12A C13A H13D 109.5 . . ?
C12A C13A H13E 109.5 . . ?
H13D C13A H13E 109.5 . . ?
C12A C13A H13F 109.5 . . ?
H13D C13A H13F 109.5 . . ?
H13E C13A H13F 109.5 . . ?
C12B C13B H13G 109.5 . . ?
C12B C13B H13H 109.5 . . ?
H13G C13B H13H 109.5 . . ?
C12B C13B H13I 109.5 . . ?
H13G C13B H13I 109.5 . . ?
H13H C13B H13I 109.5 . . ?
C12C C13C H13J 109.5 . . ?
C12C C13C H13K 109.5 . . ?
H13J C13C H13K 109.5 . . ?
C12C C13C H13L 109.5 . . ?
H13J C13C H13L 109.5 . . ?
H13K C13C H13L 109.5 . . ?
C12 C14 H14A 109.5 . . ?
C12 C14 H14B 109.5 . . ?
H14A C14 H14B 109.5 . . ?
C12 C14 H14C 109.5 . . ?
H14A C14 H14C 109.5 . . ?
H14B C14 H14C 109.5 . . ?
C12A C14A H14D 109.5 . . ?
C12A C14A H14E 109.5 . . ?
H14D C14A H14E 109.5 . . ?
C12A C14A H14F 109.5 . . ?
H14D C14A H14F 109.5 . . ?
H14E C14A H14F 109.5 . . ?
C12B C14B H14G 109.5 . . ?
C12B C14B H14H 109.5 . . ?
H14G C14B H14H 109.5 . . ?
C12B C14B H14I 109.5 . . ?
H14G C14B H14I 109.5 . . ?
H14H C14B H14I 109.5 . . ?
C12C C14C H14J 109.5 . . ?
C12C C14C H14K 109.5 . . ?
H14J C14C H14K 109.5 . . ?
C12C C14C H14L 109.5 . . ?
H14J C14C H14L 109.5 . . ?
H14K C14C H14L 109.5 . . ?
C12 C15 H15A 109.5 . . ?
C12 C15 H15B 109.5 . . ?
H15A C15 H15B 109.5 . . ?
C12 C15 H15C 109.5 . . ?
H15A C15 H15C 109.5 . . ?
H15B C15 H15C 109.5 . . ?
C12A C15A H15D 109.5 . . ?
C12A C15A H15E 109.5 . . ?
H15D C15A H15E 109.5 . . ?
C12A C15A H15F 109.5 . . ?
H15D C15A H15F 109.5 . . ?
H15E C15A H15F 109.5 . . ?
C12B C15B H15G 109.5 . . ?
C12B C15B H15H 109.5 . . ?
H15G C15B H15H 109.5 . . ?
C12B C15B H15I 109.5 . . ?
H15G C15B H15I 109.5 . . ?
H15H C15B H15I 109.5 . . ?
C12C C15C H15J 109.5 . . ?
C12C C15C H15K 109.5 . . ?
H15J C15C H15K 109.5 . . ?
C12C C15C H15L 109.5 . . ?
H15J C15C H15L 109.5 . . ?
H15K C15C H15L 109.5 . . ?
N5 C16 C17 123.5(2) . . ?
N5 C16 C1 117.87(19) . . ?
C17 C16 C1 118.55(19) . . ?
N5A C16A C17A 123.4(2) . . ?
N5A C16A C1A 117.45(19) . . ?
C17A C16A C1A 119.09(19) . . ?
N5B C16B C17B 123.1(2) . . ?
N5B C16B C1B 118.2(2) . . ?
C17B C16B C1B 118.7(2) . . ?
N5C C16C C17C 123.7(2) . . ?
N5C C16C C1C 117.38(19) . . ?
C17C C16C C1C 119.0(2) . . ?
C16 C17 C18 118.7(2) . . ?
C16 C17 H17 120.6 . . ?
C18 C17 H17 120.6 . . ?
C18A C17A C16A 118.6(2) . . ?
C18A C17A H17A 120.7 . . ?
C16A C17A H17A 120.7 . . ?
C18B C17B C16B 119.1(2) . . ?
C18B C17B H17B 120.5 . . ?
C16B C17B H17B 120.5 . . ?
C18C C17C C16C 118.5(2) . . ?
C18C C17C H17C 120.8 . . ?
C16C C17C H17C 120.8 . . ?
C17 C18 C19 118.5(2) . . ?
C17 C18 H18 120.7 . . ?
C19 C18 H18 120.7 . . ?
C17A C18A C19A 118.7(2) . . ?
C17A C18A H18A 120.6 . . ?
C19A C18A H18A 120.6 . . ?
C17B C18B C19B 118.7(2) . . ?
C17B C18B H18B 120.7 . . ?
C19B C18B H18B 120.7 . . ?
C19C C18C C17C 118.8(2) . . ?
C19C C18C H18C 120.6 . . ?
C17C C18C H18C 120.6 . . ?
C18 C19 C20 119.9(2) . . ?
C18 C19 H19 120.0 . . ?
C20 C19 H19 120.0 . . ?
C18A C19A C20A 120.1(2) . . ?
C18A C19A H19A 119.9 . . ?
C20A C19A H19A 119.9 . . ?
C18B C19B C20B 119.5(2) . . ?
C18B C19B H19B 120.2 . . ?
C20B C19B H19B 120.2 . . ?
C18C C19C C20C 120.1(2) . . ?
C18C C19C H19C 120.0 . . ?
C20C C19C H19C 120.0 . . ?
N5 C20 C19 121.8(2) . . ?
N5 C20 C21 117.92(19) . . ?
C19 C20 C21 120.2(2) . . ?
N5A C20A C19A 121.6(2) . . ?
N5A C20A C21A 117.53(19) . . ?
C19A C20A C21A 120.8(2) . . ?
N5B C20B C19B 122.0(2) . . ?
N5B C20B C21B 117.39(19) . . ?
C19B C20B C21B 120.5(2) . . ?
N5C C20C C19C 121.4(2) . . ?
N5C C20C C21C 118.22(19) . . ?
C19C C20C C21C 120.4(2) . . ?
C20 C21 C21 110.7(2) . 2_666 ?
C20 C21 H21A 109.5 . . ?
C21 C21 H21A 109.5 2_666 . ?
C20 C21 H21B 109.5 . . ?
C21 C21 H21B 109.5 2_666 . ?
H21A C21 H21B 108.1 . . ?
C20A C21A C21A 112.2(2) . 2_765 ?
C20A C21A H21C 109.2 . . ?
C21A C21A H21C 109.2 2_765 . ?
C20A C21A H21D 109.2 . . ?
C21A C21A H21D 109.2 2_765 . ?
H21C C21A H21D 107.9 . . ?
C20B C21B C21B 110.5(2) . 2_655 ?
C20B C21B H21E 109.5 . . ?
C21B C21B H21E 109.5 2_655 . ?
C20B C21B H21F 109.5 . . ?
C21B C21B H21F 109.5 2_655 . ?
H21E C21B H21F 108.1 . . ?
C20C C21C C21C 112.6(2) . 2_576 ?
C20C C21C H21G 109.1 . . ?
C21C C21C H21G 109.1 2_576 . ?
C20C C21C H21H 109.1 . . ?
C21C C21C H21H 109.1 2_576 . ?
H21G C21C H21H 107.8 . . ?
N1C C1C N3C 110.68(18) . . ?
N1C C1C C16C 113.04(18) . . ?
N3C C1C C16C 112.35(18) . . ?
N1C C1C H1C 106.8 . . ?
N3C C1C H1C 106.8 . . ?
C16C C1C H1C 106.8 . . ?

loop_
_geom_bond_atom_site_label_1
_geom_bond_atom_site_label_2
_geom_bond_distance
_geom_bond_site_symmetry_2
_geom_bond_publ_flag
Cu1A N2A 2.088(2) . ?
Cu1A N5A 2.1115(19) . ?
Cu1A N4A 2.140(2) . ?
Cu1A Cl1A 2.2000(8) . ?
Cu1B N5B 2.1174(19) . ?
Cu1B N2B 2.141(2) . ?
Cu1B N4B 2.148(2) . ?
Cu1B Cl1B 2.2165(8) . ?
Cu1C N4C 2.102(2) . ?
Cu1C N2C 2.109(2) . ?
Cu1C N5C 2.1128(19) . ?
Cu1C Cl1C 2.2051(8) . ?
Cl1 Cu1 2.2165(8) . ?
N1 C2 1.353(3) . ?
N1 N2 1.364(3) . ?
N1 C1 1.455(3) . ?
N1A C2A 1.349(3) . ?
N1A N2A 1.362(3) . ?
N1A C1A 1.453(3) . ?
N1B C2B 1.351(3) . ?
N1B N2B 1.360(3) . ?
N1B C1B 1.446(3) . ?
N1C C2C 1.346(3) . ?
N1C N2C 1.369(3) . ?
N1C C1C 1.454(3) . ?
C1 N3 1.457(3) . ?
C1 C16 1.516(3) . ?
C1 H1 1.0000 . ?
C1A N3A 1.459(3) . ?
C1A C16A 1.514(3) . ?
C1A H1A 1.0000 . ?
C1B N3B 1.459(3) . ?
C1B C16B 1.507(3) . ?
C1B H1B 1.0000 . ?
N2 C4 1.341(3) . ?
N2 Cu1 2.1310(19) . ?
N2A C4A 1.344(3) . ?
N2B C4B 1.347(3) . ?
N2C C4C 1.336(3) . ?
C2 C3 1.367(4) . ?
C2 H2 0.9500 . ?
C2A C3A 1.360(4) . ?
C2A H2A 0.9500 . ?
C2B C3B 1.356(4) . ?
C2B H2B 0.9500 . ?
C2C C3C 1.365(4) . ?
C2C H2C 0.9500 . ?
N3 C9 1.344(3) . ?
N3 N4 1.364(3) . ?
N3A C9A 1.346(3) . ?
N3A N4A 1.361(3) . ?
N3B C9B 1.346(3) . ?
N3B N4B 1.367(3) . ?
N3C C9C 1.350(3) . ?
N3C N4C 1.358(3) . ?
N3C C1C 1.461(3) . ?
C3 C4 1.415(3) . ?
C3 H3 0.9500 . ?
C3A C4A 1.407(3) . ?
C3A H3A 0.9500 . ?
C3B C4B 1.408(3) . ?
C3B H3B 0.9500 . ?
C3C C4C 1.406(4) . ?
C3C H3C 0.9500 . ?
N4 C11 1.338(3) . ?
N4 Cu1 2.140(2) . ?
N4A C11A 1.342(3) . ?
N4B C11B 1.341(3) . ?
N4C C11C 1.338(3) . ?
C4 C5 1.503(3) . ?
C4A C5A 1.515(3) . ?
C4B C5B 1.506(4) . ?
C4C C5C 1.520(3) . ?
N5 C20 1.345(3) . ?
N5 C16 1.351(3) . ?
N5 Cu1 2.1087(19) . ?
N5A C20A 1.348(3) . ?
N5A C16A 1.355(3) . ?
N5B C20B 1.339(3) . ?
N5B C16B 1.350(3) . ?
N5C C20C 1.347(3) . ?
N5C C16C 1.351(3) . ?
C5 C7 1.535(3) . ?
C5 C8 1.536(3) . ?
C5 C6 1.542(4) . ?
C5A C7A 1.525(3) . ?
C5A C6A 1.526(3) . ?
C5A C8A 1.539(4) . ?
C5B C6B 1.533(3) . ?
C5B C8B 1.534(4) . ?
C5B C7B 1.535(3) . ?
C5C C8C 1.524(4) . ?
C5C C7C 1.530(4) . ?
C5C C6C 1.532(4) . ?
C6 H6A 0.9800 . ?
C6 H6B 0.9800 . ?
C6 H6C 0.9800 . ?
C6A H6AA 0.9800 . ?
C6A H6AB 0.9800 . ?
C6A H6AC 0.9800 . ?
C6B H6BA 0.9800 . ?
C6B H6BB 0.9800 . ?
C6B H6BC 0.9800 . ?
C6C H6CA 0.9800 . ?
C6C H6CB 0.9800 . ?
C6C H6CC 0.9800 . ?
C7 H7A 0.9800 . ?
C7 H7B 0.9800 . ?
C7 H7C 0.9800 . ?
C7A H7AA 0.9800 . ?
C7A H7AB 0.9800 . ?
C7A H7AC 0.9800 . ?
C7B H7BA 0.9800 . ?
C7B H7BB 0.9800 . ?
C7B H7BC 0.9800 . ?
C7C H7CA 0.9800 . ?
C7C H7CB 0.9800 . ?
C7C H7CC 0.9800 . ?
C8 H8A 0.9800 . ?
C8 H8B 0.9800 . ?
C8 H8C 0.9800 . ?
C8A H8AA 0.9800 . ?
C8A H8AB 0.9800 . ?
C8A H8AC 0.9800 . ?
C8B H8BA 0.9800 . ?
C8B H8BB 0.9800 . ?
C8B H8BC 0.9800 . ?
C8C H8CA 0.9800 . ?
C8C H8CB 0.9800 . ?
C8C H8CC 0.9800 . ?
C9 C10 1.376(4) . ?
C9 H9 0.9500 . ?
C9A C10A 1.366(4) . ?
C9A H9A 0.9500 . ?
C9B C10B 1.362(4) . ?
C9B H9B 0.9500 . ?
C9C C10C 1.364(4) . ?
C9C H9C 0.9500 . ?
C10 C11 1.401(3) . ?
C10 H10 0.9500 . ?
C10A C11A 1.409(3) . ?
C10A H10A 0.9500 . ?
C10B C11B 1.403(4) . ?
C10B H10B 0.9500 . ?
C10C C11C 1.403(3) . ?
C10C H10C 0.9500 . ?
C11 C12 1.519(3) . ?
C11A C12A 1.511(3) . ?
C11B C12B 1.512(4) . ?
C11C C12C 1.510(3) . ?
C12 C13 1.522(4) . ?
C12 C15 1.529(3) . ?
C12 C14 1.537(4) . ?
C12A C14A 1.532(4) . ?
C12A C13A 1.534(3) . ?
C12A C15A 1.538(3) . ?
C12B C13B 1.529(4) . ?
C12B C14B 1.533(4) . ?
C12B C15B 1.537(4) . ?
C12C C14C 1.526(4) . ?
C12C C15C 1.534(4) . ?
C12C C13C 1.539(4) . ?
C13 H13A 0.9800 . ?
C13 H13B 0.9800 . ?
C13 H13C 0.9800 . ?
C13A H13D 0.9800 . ?
C13A H13E 0.9800 . ?
C13A H13F 0.9800 . ?
C13B H13G 0.9800 . ?
C13B H13H 0.9800 . ?
C13B H13I 0.9800 . ?
C13C H13J 0.9800 . ?
C13C H13K 0.9800 . ?
C13C H13L 0.9800 . ?
C14 H14A 0.9800 . ?
C14 H14B 0.9800 . ?
C14 H14C 0.9800 . ?
C14A H14D 0.9800 . ?
C14A H14E 0.9800 . ?
C14A H14F 0.9800 . ?
C14B H14G 0.9800 . ?
C14B H14H 0.9800 . ?
C14B H14I 0.9800 . ?
C14C H14J 0.9800 . ?
C14C H14K 0.9800 . ?
C14C H14L 0.9800 . ?
C15 H15A 0.9800 . ?
C15 H15B 0.9800 . ?
C15 H15C 0.9800 . ?
C15A H15D 0.9800 . ?
C15A H15E 0.9800 . ?
C15A H15F 0.9800 . ?
C15B H15G 0.9800 . ?
C15B H15H 0.9800 . ?
C15B H15I 0.9800 . ?
C15C H15J 0.9800 . ?
C15C H15K 0.9800 . ?
C15C H15L 0.9800 . ?
C16 C17 1.377(3) . ?
C16A C17A 1.384(3) . ?
C16B C17B 1.382(3) . ?
C16C C17C 1.381(3) . ?
C16C C1C 1.514(3) . ?
C17 C18 1.379(3) . ?
C17 H17 0.9500 . ?
C17A C18A 1.379(3) . ?
C17A H17A 0.9500 . ?
C17B C18B 1.373(4) . ?
C17B H17B 0.9500 . ?
C17C C18C 1.378(3) . ?
C17C H17C 0.9500 . ?
C18 C19 1.380(3) . ?
C18 H18 0.9500 . ?
C18A C19A 1.380(3) . ?
C18A H18A 0.9500 . ?
C18B C19B 1.377(3) . ?
C18B H18B 0.9500 . ?
C18C C19C 1.378(3) . ?
C18C H18C 0.9500 . ?
C19 C20 1.390(3) . ?
C19 H19 0.9500 . ?
C19A C20A 1.392(3) . ?
C19A H19A 0.9500 . ?
C19B C20B 1.397(3) . ?
C19B H19B 0.9500 . ?
C19C C20C 1.396(3) . ?
C19C H19C 0.9500 . ?
C20 C21 1.499(3) . ?
C20A C21A 1.503(3) . ?
C20B C21B 1.500(3) . ?
C20C C21C 1.504(3) . ?
C21 C21 1.541(4) 2_666 ?
C21 H21A 0.9900 . ?
C21 H21B 0.9900 . ?
C21A C21A 1.540(4) 2_765 ?
C21A H21C 0.9900 . ?
C21A H21D 0.9900 . ?
C21B C21B 1.544(4) 2_655 ?
C21B H21E 0.9900 . ?
C21B H21F 0.9900 . ?
C21C C21C 1.540(4) 2_576 ?
C21C H21G 0.9900 . ?
C21C H21H 0.9900 . ?
C1C H1C 1.0000 . ?

loop_
_geom_hbond_atom_site_label_D
_geom_hbond_atom_site_label_H
_geom_hbond_atom_site_label_A
_geom_hbond_distance_DH
_geom_hbond_distance_HA
_geom_hbond_distance_DA
_geom_hbond_angle_DHA
_geom_hbond_site_symmetry_A
_geom_hbond_publ_flag
C1 H1 Cl1B 1.00 2.56 3.550(2) 168.9 1_565 yes
C1A H1A Cl1C 1.00 2.52 3.449(2) 154.9 2_666 yes
C1B H1B Cl1 1.00 2.49 3.492(2) 175.6 . yes
C2A H2A Cl1C 0.95 2.72 3.480(3) 137.2 2_666 yes
C9C H9C Cl1A 0.95 2.75 3.479(3) 133.6 2_665 yes
C17 H17 Cl1B 0.95 2.76 3.631(3) 152.8 1_565 yes
C19 H19 Cl1 0.95 2.62 3.482(3) 150.9 2_666 yes
C19A H19A Cl1A 0.95 2.62 3.464(3) 148.0 2_765 yes
C19B H19B Cl1B 0.95 2.64 3.425(3) 139.7 2_655 yes
C19C H19C Cl1C 0.95 2.64 3.474(3) 146.7 2_576 yes
C1C H1C Cl1A 1.00 2.54 3.453(2) 151.6 2_665 yes

loop_
_geom_torsion_atom_site_label_1
_geom_torsion_atom_site_label_2
_geom_torsion_atom_site_label_3
_geom_torsion_atom_site_label_4
_geom_torsion
_geom_torsion_site_symmetry_1
_geom_torsion_site_symmetry_2
_geom_torsion_site_symmetry_3
_geom_torsion_site_symmetry_4
_geom_torsion_publ_flag
C2 N1 C1 N3 -113.0(2) . . . . ?
N2 N1 C1 N3 62.6(2) . . . . ?
C2 N1 C1 C16 120.6(2) . . . . ?
N2 N1 C1 C16 -63.8(3) . . . . ?
C2A N1A C1A N3A -109.1(3) . . . . ?
N2A N1A C1A N3A 68.0(2) . . . . ?
C2A N1A C1A C16A 124.3(2) . . . . ?
N2A N1A C1A C16A -58.6(3) . . . . ?
C2B N1B C1B N3B 106.0(3) . . . . ?
N2B N1B C1B N3B -71.2(3) . . . . ?
C2B N1B C1B C16B -126.3(2) . . . . ?
N2B N1B C1B C16B 56.5(3) . . . . ?
C2 N1 N2 C4 -0.5(2) . . . . ?
C1 N1 N2 C4 -176.67(19) . . . . ?
C2 N1 N2 Cu1 178.22(15) . . . . ?
C1 N1 N2 Cu1 2.0(2) . . . . ?
C2A N1A N2A C4A -0.2(3) . . . . ?
C1A N1A N2A C4A -177.72(19) . . . . ?
C2A N1A N2A Cu1A 170.75(16) . . . . ?
C1A N1A N2A Cu1A -6.8(2) . . . . ?
C2B N1B N2B C4B 0.9(3) . . . . ?
C1B N1B N2B C4B 178.5(2) . . . . ?
C2B N1B N2B Cu1B -168.26(16) . . . . ?
C1B N1B N2B Cu1B 9.3(2) . . . . ?
C2C N1C N2C C4C 0.7(2) . . . . ?
C1C N1C N2C C4C -175.81(19) . . . . ?
C2C N1C N2C Cu1C -177.88(15) . . . . ?
C1C N1C N2C Cu1C 5.6(2) . . . . ?
N2 N1 C2 C3 0.5(3) . . . . ?
C1 N1 C2 C3 176.5(2) . . . . ?
N2A N1A C2A C3A 0.4(3) . . . . ?
C1A N1A C2A C3A 177.7(2) . . . . ?
N2B N1B C2B C3B -0.6(3) . . . . ?
C1B N1B C2B C3B -178.1(2) . . . . ?
N2C N1C C2C C3C -0.2(3) . . . . ?
C1C N1C C2C C3C 176.1(2) . . . . ?
N1 C1 N3 C9 115.6(2) . . . . ?
C16 C1 N3 C9 -116.7(2) . . . . ?
N1 C1 N3 N4 -70.4(2) . . . . ?
C16 C1 N3 N4 57.3(3) . . . . ?
N1A C1A N3A C9A 127.3(2) . . . . ?
C16A C1A N3A C9A -105.5(2) . . . . ?
N1A C1A N3A N4A -54.6(2) . . . . ?
C16A C1A N3A N4A 72.6(2) . . . . ?
N1B C1B N3B C9B -116.5(3) . . . . ?
C16B C1B N3B C9B 115.2(3) . . . . ?
N1B C1B N3B N4B 60.4(3) . . . . ?
C16B C1B N3B N4B -68.0(3) . . . . ?
N1 C2 C3 C4 -0.4(3) . . . . ?
N1A C2A C3A C4A -0.4(3) . . . . ?
N1B C2B C3B C4B 0.1(3) . . . . ?
N1C C2C C3C C4C -0.4(3) . . . . ?
C9 N3 N4 C11 0.1(2) . . . . ?
C1 N3 N4 C11 -174.73(19) . . . . ?
C9 N3 N4 Cu1 -175.75(15) . . . . ?
C1 N3 N4 Cu1 9.4(2) . . . . ?
C9A N3A N4A C11A -1.6(2) . . . . ?
C1A N3A N4A C11A -179.94(18) . . . . ?
C9A N3A N4A Cu1A 166.55(14) . . . . ?
C1A N3A N4A Cu1A -11.8(2) . . . . ?
C9B N3B N4B C11B 0.2(3) . . . . ?
C1B N3B N4B C11B -177.2(2) . . . . ?
C9B N3B N4B Cu1B -177.18(17) . . . . ?
C1B N3B N4B Cu1B 5.5(3) . . . . ?
C9C N3C N4C C11C -0.3(2) . . . . ?
C1C N3C N4C C11C 179.78(19) . . . . ?
C9C N3C N4C Cu1C -178.16(15) . . . . ?
C1C N3C N4C Cu1C 1.9(2) . . . . ?
N1 N2 C4 C3 0.2(2) . . . . ?
Cu1 N2 C4 C3 -177.75(19) . . . . ?
N1 N2 C4 C5 -180.0(2) . . . . ?
Cu1 N2 C4 C5 2.1(4) . . . . ?
C2 C3 C4 N2 0.1(3) . . . . ?
C2 C3 C4 C5 -179.7(2) . . . . ?
N1A N2A C4A C3A -0.1(3) . . . . ?
Cu1A N2A C4A C3A -166.4(2) . . . . ?
N1A N2A C4A C5A 179.3(2) . . . . ?
Cu1A N2A C4A C5A 13.1(4) . . . . ?
C2A C3A C4A N2A 0.3(3) . . . . ?
C2A C3A C4A C5A -179.0(2) . . . . ?
N1B N2B C4B C3B -0.9(2) . . . . ?
Cu1B N2B C4B C3B 162.2(2) . . . . ?
N1B N2B C4B C5B 178.8(2) . . . . ?
Cu1B N2B C4B C5B -18.1(4) . . . . ?
C2B C3B C4B N2B 0.5(3) . . . . ?
C2B C3B C4B C5B -179.2(2) . . . . ?
N1C N2C C4C C3C -1.0(2) . . . . ?
Cu1C N2C C4C C3C 176.8(2) . . . . ?
N1C N2C C4C C5C 175.2(2) . . . . ?
Cu1C N2C C4C C5C -7.0(4) . . . . ?
C2C C3C C4C N2C 0.9(3) . . . . ?
C2C C3C C4C C5C -174.8(2) . . . . ?
N2 C4 C5 C7 -179.1(2) . . . . ?
C3 C4 C5 C7 0.7(4) . . . . ?
N2 C4 C5 C8 -59.2(3) . . . . ?
C3 C4 C5 C8 120.5(3) . . . . ?
N2 C4 C5 C6 61.1(3) . . . . ?
C3 C4 C5 C6 -119.2(3) . . . . ?
N2A C4A C5A C7A 174.9(2) . . . . ?
C3A C4A C5A C7A -5.8(4) . . . . ?
N2A C4A C5A C6A 54.5(3) . . . . ?
C3A C4A C5A C6A -126.2(3) . . . . ?
N2A C4A C5A C8A -65.5(3) . . . . ?
C3A C4A C5A C8A 113.8(3) . . . . ?
N2B C4B C5B C6B -176.4(2) . . . . ?
C3B C4B C5B C6B 3.2(4) . . . . ?
N2B C4B C5B C8B -55.2(3) . . . . ?
C3B C4B C5B C8B 124.4(3) . . . . ?
N2B C4B C5B C7B 64.7(3) . . . . ?
C3B C4B C5B C7B -115.7(3) . . . . ?
N2C C4C C5C C8C -176.4(2) . . . . ?
C3C C4C C5C C8C -1.1(4) . . . . ?
N2C C4C C5C C7C 64.1(3) . . . . ?
C3C C4C C5C C7C -120.5(3) . . . . ?
N2C C4C C5C C6C -56.0(3) . . . . ?
C3C C4C C5C C6C 119.3(3) . . . . ?
N4 N3 C9 C10 0.1(3) . . . . ?
C1 N3 C9 C10 174.6(2) . . . . ?
N4A N3A C9A C10A 1.1(3) . . . . ?
C1A N3A C9A C10A 179.3(2) . . . . ?
N4B N3B C9B C10B -0.1(3) . . . . ?
C1B N3B C9B C10B 177.0(2) . . . . ?
N4C N3C C9C C10C -0.1(3) . . . . ?
C1C N3C C9C C10C 179.8(2) . . . . ?
N3 C9 C10 C11 -0.3(3) . . . . ?
N3A C9A C10A C11A -0.2(3) . . . . ?
N3B C9B C10B C11B 0.0(3) . . . . ?
N3C C9C C10C C11C 0.4(3) . . . . ?
N3 N4 C11 C10 -0.3(3) . . . . ?
Cu1 N4 C11 C10 173.2(2) . . . . ?
N3 N4 C11 C12 180.0(2) . . . . ?
Cu1 N4 C11 C12 -6.5(4) . . . . ?
C9 C10 C11 N4 0.4(3) . . . . ?
C9 C10 C11 C12 -180.0(2) . . . . ?
N3A N4A C11A C10A 1.4(2) . . . . ?
Cu1A N4A C11A C10A -160.11(19) . . . . ?
N3A N4A C11A C12A -176.50(19) . . . . ?
Cu1A N4A C11A C12A 21.9(4) . . . . ?
C9A C10A C11A N4A -0.8(3) . . . . ?
C9A C10A C11A C12A 176.9(2) . . . . ?
N3B N4B C11B C10B -0.1(3) . . . . ?
Cu1B N4B C11B C10B 175.6(2) . . . . ?
N3B N4B C11B C12B 178.6(2) . . . . ?
Cu1B N4B C11B C12B -5.7(4) . . . . ?
C9B C10B C11B N4B 0.1(3) . . . . ?
C9B C10B C11B C12B -178.5(3) . . . . ?
N3C N4C C11C C10C 0.6(3) . . . . ?
Cu1C N4C C11C C10C 177.2(2) . . . . ?
N3C N4C C11C C12C -179.3(2) . . . . ?
Cu1C N4C C11C C12C -2.7(4) . . . . ?
C9C C10C C11C N4C -0.6(3) . . . . ?
C9C C10C C11C C12C 179.3(2) . . . . ?
N4 C11 C12 C13 -177.4(2) . . . . ?
C10 C11 C12 C13 2.9(4) . . . . ?
N4 C11 C12 C15 62.1(3) . . . . ?
C10 C11 C12 C15 -117.5(3) . . . . ?
N4 C11 C12 C14 -56.8(3) . . . . ?
C10 C11 C12 C14 123.6(3) . . . . ?
N4A C11A C12A C14A 48.9(3) . . . . ?
C10A C11A C12A C14A -128.6(3) . . . . ?
N4A C11A C12A C13A 169.0(2) . . . . ?
C10A C11A C12A C13A -8.4(3) . . . . ?
N4A C11A C12A C15A -71.2(3) . . . . ?
C10A C11A C12A C15A 111.3(3) . . . . ?
N4B C11B C12B C13B 65.3(3) . . . . ?
C10B C11B C12B C13B -116.2(3) . . . . ?
N4B C11B C12B C14B -174.1(2) . . . . ?
C10B C11B C12B C14B 4.4(4) . . . . ?
N4B C11B C12B C15B -55.5(3) . . . . ?
C10B C11B C12B C15B 123.0(3) . . . . ?
N4C C11C C12C C14C -61.6(3) . . . . ?
C10C C11C C12C C14C 118.5(3) . . . . ?
N4C C11C C12C C15C 59.0(3) . . . . ?
C10C C11C C12C C15C -120.8(3) . . . . ?
N4C C11C C12C C13C 178.4(2) . . . . ?
C10C C11C C12C C13C -1.4(4) . . . . ?
C20 N5 C16 C17 1.1(3) . . . . ?
Cu1 N5 C16 C17 -173.67(17) . . . . ?
C20 N5 C16 C1 178.41(18) . . . . ?
Cu1 N5 C16 C1 3.7(2) . . . . ?
N1 C1 C16 N5 59.8(2) . . . . ?
N3 C1 C16 N5 -66.3(2) . . . . ?
N1 C1 C16 C17 -122.7(2) . . . . ?
N3 C1 C16 C17 111.2(2) . . . . ?
C20A N5A C16A C17A -0.4(3) . . . . ?
Cu1A N5A C16A C17A 176.98(18) . . . . ?
C20A N5A C16A C1A 177.67(19) . . . . ?
Cu1A N5A C16A C1A -5.0(2) . . . . ?
N1A C1A C16A N5A 65.7(3) . . . . ?
N3A C1A C16A N5A -60.5(3) . . . . ?
N1A C1A C16A C17A -116.1(2) . . . . ?
N3A C1A C16A C17A 117.6(2) . . . . ?
C20B N5B C16B C17B 1.3(3) . . . . ?
Cu1B N5B C16B C17B -177.52(18) . . . . ?
C20B N5B C16B C1B -177.50(19) . . . . ?
Cu1B N5B C16B C1B 3.7(3) . . . . ?
N1B C1B C16B N5B -65.4(3) . . . . ?
N3B C1B C16B N5B 61.7(3) . . . . ?
N1B C1B C16B C17B 115.8(2) . . . . ?
N3B C1B C16B C17B -117.2(2) . . . . ?
C20C N5C C16C C17C -0.3(3) . . . . ?
Cu1C N5C C16C C17C -178.93(18) . . . . ?
C20C N5C C16C C1C 179.48(19) . . . . ?
Cu1C N5C C16C C1C 0.8(2) . . . . ?
N5 C16 C17 C18 -1.3(3) . . . . ?
C1 C16 C17 C18 -178.6(2) . . . . ?
N5A C16A C17A C18A 0.1(4) . . . . ?
C1A C16A C17A C18A -177.9(2) . . . . ?
N5B C16B C17B C18B -2.4(4) . . . . ?
C1B C16B C17B C18B 176.3(2) . . . . ?
N5C C16C C17C C18C 0.4(4) . . . . ?
C1C C16C C17C C18C -179.4(2) . . . . ?
C16 C17 C18 C19 1.1(4) . . . . ?
C16A C17A C18A C19A -0.1(4) . . . . ?
C16B C17B C18B C19B 1.7(4) . . . . ?
C16C C17C C18C C19C 0.1(4) . . . . ?
C17 C18 C19 C20 -0.8(4) . . . . ?
C17A C18A C19A C20A 0.4(4) . . . . ?
C17B C18B C19B C20B 0.1(4) . . . . ?
C17C C18C C19C C20C -0.6(4) . . . . ?
C16 N5 C20 C19 -0.8(3) . . . . ?
Cu1 N5 C20 C19 173.18(16) . . . . ?
C16 N5 C20 C21 -179.10(18) . . . . ?
Cu1 N5 C20 C21 -5.2(3) . . . . ?
C18 C19 C20 N5 0.7(3) . . . . ?
C18 C19 C20 C21 179.0(2) . . . . ?
C16A N5A C20A C19A 0.6(3) . . . . ?
Cu1A N5A C20A C19A -176.25(16) . . . . ?
C16A N5A C20A C21A -179.57(18) . . . . ?
Cu1A N5A C20A C21A 3.5(3) . . . . ?
C18A C19A C20A N5A -0.7(3) . . . . ?
C18A C19A C20A C21A 179.5(2) . . . . ?
C16B N5B C20B C19B 0.6(3) . . . . ?
Cu1B N5B C20B C19B 179.16(16) . . . . ?
C16B N5B C20B C21B -177.02(19) . . . . ?
Cu1B N5B C20B C21B 1.5(3) . . . . ?
C18B C19B C20B N5B -1.3(3) . . . . ?
C18B C19B C20B C21B 176.3(2) . . . . ?
C16C N5C C20C C19C -0.3(3) . . . . ?
Cu1C N5C C20C C19C 178.12(16) . . . . ?
C16C N5C C20C C21C -179.82(19) . . . . ?
Cu1C N5C C20C C21C -1.4(3) . . . . ?
C18C C19C C20C N5C 0.8(4) . . . . ?
C18C C19C C20C C21C -179.7(2) . . . . ?
N5 C20 C21 C21 96.8(3) . . . 2_666 ?
C19 C20 C21 C21 -81.6(3) . . . 2_666 ?
N5A C20A C21A C21A -92.8(3) . . . 2_765 ?
C19A C20A C21A C21A 87.0(3) . . . 2_765 ?
N5B C20B C21B C21B 87.7(3) . . . 2_655 ?
C19B C20B C21B C21B -89.9(3) . . . 2_655 ?
N5C C20C C21C C21C 92.1(3) . . . 2_576 ?
C19C C20C C21C C21C -87.4(3) . . . 2_576 ?
C2C N1C C1C N3C -116.4(2) . . . . ?
N2C N1C C1C N3C 59.6(2) . . . . ?
C2C N1C C1C C16C 116.6(2) . . . . ?
N2C N1C C1C C16C -67.5(2) . . . . ?
C9C N3C C1C N1C 115.3(2) . . . . ?
N4C N3C C1C N1C -64.8(2) . . . . ?
C9C N3C C1C C16C -117.3(2) . . . . ?
N4C N3C C1C C16C 62.6(3) . . . . ?
N5C C16C C1C N1C 62.4(3) . . . . ?
C17C C16C C1C N1C -117.8(2) . . . . ?
N5C C16C C1C N3C -63.8(3) . . . . ?
C17C C16C C1C N3C 116.0(2) . . . . ?
